data_7250890
loop_
_publ_author_name
'Schwarze, Thomas'
'Al Akrami, Mazen'
'Heinrich, Julian'
'Hergl, Vinja'
'Sperlich, Eric'
'Kelling, Alexandra'
'Sprenger, Tobias'
'Jahn, Nicolas'
'Klamroth, Tillmann'
'Kulak, Nora'

_publ_section_title
;
 A sodium ion-selective photosensitizer: Dibrominated F-BODIPY as a
 fluorescence imaging and therapeutic agent
;
_journal_name_full 'Physical Chemistry Chemical Physics'
_journal_paper_doi 10.1039/D5CP03172A
_journal_year 2025
_chemical_absolute_configuration unk
_chemical_formula_moiety 'C27 H31 B Br2 F2 N2 O5'
_chemical_formula_sum 'C27 H31 B Br2 F2 N2 O5'
_chemical_formula_weight 672.17
_space_group_crystal_system monoclinic
_space_group_IT_number 7
_space_group_name_Hall 'P -2yc'
_space_group_name_H-M_alt 'P 1 c 1'
_atom_sites_solution_hydrogens geom
_atom_sites_solution_primary direct
_atom_sites_solution_secondary difmap
_audit_creation_method SHELXL-2019/3
_audit_update_record
;
2025-06-06 deposited with the CCDC.	2025-09-22 downloaded from the CCDC.
;
_cell_angle_alpha 90
_cell_angle_beta 96.222(3)
_cell_angle_gamma 90
_cell_formula_units_Z 4
_cell_length_a 9.5353(4)
_cell_length_b 9.0085(3)
_cell_length_c 33.0864(15)
_cell_measurement_reflns_used 39781
_cell_measurement_temperature 150(2)
_cell_measurement_theta_max 31.59
_cell_measurement_theta_min 4.13
_cell_volume 2825.3(2)
_computing_cell_refinement
;
X-Area Recipe 1.37.0.0 (STOE, 2021)
;
_computing_data_collection
;
X-Area Pilatus3_SV 1.31.186.0 (STOE, 2022)
;
_computing_data_reduction
;
X-Area Integrate 2.5.3.0 (STOE, 2021)
X-Area LANA 2.7.5.0 (STOE, 2022)
;
_computing_molecular_graphics 'Diamond (Blankenburg, 2022)'
_computing_publication_material
;
STOE & Cie GmbH, X-Area, software package for collecting single-crystal or
multi-domain crystal data on STOE area-detector diffractometers, for image 
processing, for the correction and scaling of reflection intensities and 
for outlier rejection, version 2.1, Darmstadt 2022
;
_computing_structure_refinement 'SHELXL-2019/3 (Sheldrick, 2022)'
_computing_structure_solution 'SHELXT 2018/2 (Sheldrick, 2018)'
_diffrn_ambient_temperature 150
_diffrn_detector 'Pilatus 200K'
_diffrn_measured_fraction_theta_full 0.953
_diffrn_measured_fraction_theta_max 0.740
_diffrn_measurement_details ' 2089 frames, detector distance = 80 mm'
_diffrn_measurement_device '4-circle goniometer'
_diffrn_measurement_device_type 'STOE StadiVari'
_diffrn_measurement_method 'rotation method'
_diffrn_radiation_collimation '0.3 mm diameter'
_diffrn_radiation_monochromator 'graded multilayer mirror'
_diffrn_radiation_source 'Genix Microfocus'
_diffrn_radiation_type MoK\a
_diffrn_radiation_wavelength 0.71073
_diffrn_reflns_av_R_equivalents 0.0500
_diffrn_reflns_av_unetI/netI 0.1418
_diffrn_reflns_Laue_measured_fraction_full 0.953
_diffrn_reflns_Laue_measured_fraction_max 0.740
_diffrn_reflns_limit_h_max 9
_diffrn_reflns_limit_h_min -12
_diffrn_reflns_limit_k_max 12
_diffrn_reflns_limit_k_min -6
_diffrn_reflns_limit_l_max 47
_diffrn_reflns_limit_l_min -46
_diffrn_reflns_number 22932
_diffrn_reflns_point_group_measured_fraction_full 0.710
_diffrn_reflns_point_group_measured_fraction_max 0.514
_diffrn_reflns_theta_full 25.242
_diffrn_reflns_theta_max 31.913
_diffrn_reflns_theta_min 3.120
_diffrn_source_current 1.000
_diffrn_source_voltage 50
_exptl_absorpt_coefficient_mu 2.926
_exptl_absorpt_correction_T_max 0.9335
_exptl_absorpt_correction_T_min 0.6948
_exptl_absorpt_correction_type sphere
_exptl_absorpt_process_details
;
STOE LANA, absorption correction by scaling of reflection intensities.
J. Koziskova, F. Hahn, J. Richter, J. Kozisek, "Comparison of different
absorption corrections on the model structure of tetrakis(\m~2~-acetato)-
diaqua-di-copper(II)", Acta Chimica Slovaca, vol. 9, no. 2, 2016, pp. 136 - 140.
Afterwards a spherical absorption correction was performed within STOE LANA.
;
_exptl_crystal_colour red
_exptl_crystal_density_diffrn 1.580
_exptl_crystal_density_method 'not measured'
_exptl_crystal_description block
_exptl_crystal_F_000 1360
_exptl_crystal_size_max 0.100
_exptl_crystal_size_mid 0.100
_exptl_crystal_size_min 0.100
_exptl_crystal_size_rad 0.062
_refine_diff_density_max 0.757
_refine_diff_density_min -0.609
_refine_diff_density_rms 0.112
_refine_ls_abs_structure_details
;
 Refined as an inversion twin.
;
_refine_ls_abs_structure_Flack 0.524(13)
_refine_ls_extinction_method none
_refine_ls_goodness_of_fit_ref 0.977
_refine_ls_hydrogen_treatment constr
_refine_ls_matrix_type full
_refine_ls_number_parameters 712
_refine_ls_number_reflns 10029
_refine_ls_number_restraints 2
_refine_ls_restrained_S_all 0.977
_refine_ls_R_factor_all 0.1563
_refine_ls_R_factor_gt 0.0597
_refine_ls_shift/su_max 0.001
_refine_ls_shift/su_mean 0.000
_refine_ls_structure_factor_coef Fsqd
_refine_ls_weighting_details 'w=1/[\s^2^(Fo^2^)+(0.0611P)^2^] where P=(Fo^2^+2Fc^2^)/3'
_refine_ls_weighting_scheme calc
_refine_ls_wR_factor_gt 0.1015
_refine_ls_wR_factor_ref 0.1242
_reflns_Friedel_coverage 0.387
_reflns_Friedel_fraction_full 0.468
_reflns_Friedel_fraction_max 0.287
_reflns_number_gt 5426
_reflns_number_total 10029
_reflns_threshold_expression 'I > 2\s(I)'
_cod_data_source_file d5cp03172a2.cif
_cod_data_source_block 15erBr2_2
_cod_original_sg_symbol_H-M 'P c'
_cod_database_code 7250890
_shelx_shelxl_version_number 2019/3
_shelx_space_group_comment
;
The symmetry employed for this shelxl refinement is uniquely defined
by the following loop, which should always be used as a source of
symmetry information in preference to the above space-group names.
They are only intended as comments.
;

loop_
_space_group_symop_operation_xyz
'x, y, z'
'x, -y, z+1/2'

loop_
_atom_site_label
_atom_site_type_symbol
_atom_site_fract_x
_atom_site_fract_y
_atom_site_fract_z
_atom_site_U_iso_or_equiv
_atom_site_adp_type
_atom_site_occupancy
_atom_site_site_symmetry_order
_atom_site_calc_flag
_atom_site_refinement_flags_posn
_atom_site_refinement_flags_adp
_atom_site_refinement_flags_occupancy
_atom_site_disorder_assembly
_atom_site_disorder_group
Br1 Br 0.07379(10) 0.53228(11) 0.44599(3) 0.0429(3) Uani 1 1 d . . . . .
Br2 Br 0.98793(9) 1.15860(10) 0.43769(3) 0.0385(3) Uani 1 1 d . . . . .
Br3 Br 0.92881(10) 0.99818(11) 0.55430(3) 0.0408(3) Uani 1 1 d . . . . .
Br4 Br 0.01252(10) 0.38122(11) 0.57072(3) 0.0446(3) Uani 1 1 d . . . . .
F1 F 0.4694(6) 1.0011(5) 0.50450(15) 0.0313(14) Uani 1 1 d . . . . .
F2 F 0.3720(6) 1.0977(5) 0.44448(15) 0.0274(12) Uani 1 1 d . . . . .
F3 F 0.6190(6) 0.4387(5) 0.55746(15) 0.0307(13) Uani 1 1 d . . . . .
F4 F 0.5234(6) 0.5372(5) 0.49758(15) 0.0342(14) Uani 1 1 d . . . . .
O1 O 0.6683(8) 0.5857(7) 0.2730(2) 0.0416(19) Uani 1 1 d . . . . .
O2 O 0.5559(8) 0.5717(8) 0.19369(19) 0.0492(19) Uani 1 1 d . . . . .
O3 O 0.7154(8) 0.3001(8) 0.1814(2) 0.0480(19) Uani 1 1 d . . . . .
O4 O 0.7740(8) 0.1012(8) 0.2526(2) 0.056(2) Uani 1 1 d . . . . .
O5 O 0.7809(9) 0.3465(7) 0.3026(2) 0.047(2) Uani 1 1 d . . . . .
O6 O 0.3897(9) 0.9605(8) 0.7332(2) 0.058(2) Uani 1 1 d . . . . .
O7 O 0.2783(9) 0.8351(9) 0.8027(2) 0.068(2) Uani 1 1 d . . . . .
O8 O 0.1409(8) 1.1131(9) 0.8195(2) 0.062(2) Uani 1 1 d . . . . .
O9 O 0.0416(9) 1.2973(10) 0.7484(2) 0.076(3) Uani 1 1 d . . . . .
O10 O 0.2635(9) 1.1995(8) 0.7063(2) 0.060(2) Uani 1 1 d . . . . .
N1 N 0.3886(9) 0.8308(8) 0.4502(2) 0.0250(19) Uani 1 1 d . . . . .
N2 N 0.6020(9) 0.9847(7) 0.4473(2) 0.0254(19) Uani 1 1 d . . . . .
N3 N 0.6108(8) 0.7030(7) 0.5515(2) 0.0192(17) Uani 1 1 d . . . . .
N4 N 0.3926(8) 0.5559(7) 0.5561(2) 0.0240(19) Uani 1 1 d . . . . .
C1 C 0.4400(10) 0.7296(10) 0.4239(3) 0.025(2) Uani 1 1 d . . . . .
C2 C 0.3445(11) 0.6112(10) 0.4172(3) 0.030(3) Uani 1 1 d . . . . .
C3 C 0.2342(10) 0.6463(9) 0.4404(3) 0.022(2) Uani 1 1 d . . . . .
C4 C 0.2636(10) 0.7804(10) 0.4614(3) 0.028(2) Uani 1 1 d . . . . .
C5 C 0.6507(10) 0.8793(10) 0.4209(3) 0.022(2) Uani 1 1 d . . . . .
C6 C 0.5731(10) 0.7556(10) 0.4092(3) 0.023(2) Uani 1 1 d . . . . .
C7 C 0.7036(10) 1.0886(10) 0.4562(3) 0.024(2) Uani 1 1 d . . . . .
C8 C 0.8179(11) 1.0514(10) 0.4345(3) 0.028(3) Uani 1 1 d . . . . .
C9 C 0.7912(10) 0.9226(10) 0.4118(3) 0.023(2) Uani 1 1 d . . . . .
C10 C 0.3477(12) 0.4764(10) 0.3927(3) 0.037(3) Uani 1 1 d . . . . .
H10A H 0.250938 0.444896 0.383666 0.056 Uiso 1 1 calc R U . . .
H10B H 0.396632 0.397461 0.408963 0.056 Uiso 1 1 calc R U . . .
H10C H 0.397593 0.496655 0.368869 0.056 Uiso 1 1 calc R U . . .
C11 C 0.1817(10) 0.8574(9) 0.4910(3) 0.025(2) Uani 1 1 d . . . . .
H11A H 0.080618 0.842520 0.483210 0.038 Uiso 1 1 calc R U . . .
H11B H 0.203156 0.963801 0.491108 0.038 Uiso 1 1 calc R U . . .
H11C H 0.207525 0.816570 0.518281 0.038 Uiso 1 1 calc R U . . .
C12 C 0.6234(12) 0.6433(9) 0.3809(3) 0.028(3) Uani 1 1 d . . . . .
C13 C 0.6162(10) 0.6710(9) 0.3400(3) 0.024(2) Uani 1 1 d . . . . .
H13 H 0.574510 0.760556 0.329365 0.029 Uiso 1 1 calc R U . . .
C14 C 0.6681(11) 0.5718(10) 0.3143(3) 0.034(3) Uani 1 1 d . . . . .
C15 C 0.7295(11) 0.4379(10) 0.3302(3) 0.033(3) Uani 1 1 d . . . . .
C16 C 0.7363(11) 0.4080(11) 0.3720(3) 0.034(3) Uani 1 1 d . . . . .
H16 H 0.776364 0.318532 0.383159 0.041 Uiso 1 1 calc R U . . .
C17 C 0.6821(12) 0.5148(9) 0.3963(3) 0.026(3) Uani 1 1 d . . . . .
H17 H 0.686180 0.497409 0.424675 0.032 Uiso 1 1 calc R U . . .
C18 C 0.6884(11) 1.2181(10) 0.4821(3) 0.035(3) Uani 1 1 d . . . . .
H18A H 0.777629 1.272975 0.485681 0.052 Uiso 1 1 calc R U . . .
H18B H 0.663642 1.185333 0.508646 0.052 Uiso 1 1 calc R U . . .
H18C H 0.613751 1.282716 0.469243 0.052 Uiso 1 1 calc R U . . .
C19 C 0.8850(11) 0.8468(10) 0.3854(3) 0.035(3) Uani 1 1 d . . . . .
H19A H 0.982902 0.876685 0.393388 0.052 Uiso 1 1 calc R U . . .
H19B H 0.857725 0.874420 0.357029 0.052 Uiso 1 1 calc R U . . .
H19C H 0.876313 0.739044 0.388472 0.052 Uiso 1 1 calc R U . . .
C20 C 0.6023(13) 0.7093(11) 0.2542(3) 0.044(3) Uani 1 1 d . . . . .
H20A H 0.644624 0.801924 0.266106 0.053 Uiso 1 1 calc R U . . .
H20B H 0.500308 0.709065 0.257536 0.053 Uiso 1 1 calc R U . . .
C21 C 0.6246(14) 0.6974(11) 0.2098(3) 0.052(3) Uani 1 1 d . . . . .
H21A H 0.586577 0.786685 0.194958 0.062 Uiso 1 1 calc R U . . .
H21B H 0.726706 0.690566 0.206907 0.062 Uiso 1 1 calc R U . . .
C22 C 0.6069(12) 0.5228(12) 0.1567(3) 0.048(3) Uani 1 1 d . . . . .
H22A H 0.623595 0.611169 0.140036 0.057 Uiso 1 1 calc R U . . .
H22B H 0.532291 0.462933 0.141193 0.057 Uiso 1 1 calc R U . . .
C23 C 0.7393(14) 0.4330(12) 0.1620(3) 0.046(3) Uani 1 1 d . . . . .
H23A H 0.771655 0.412400 0.135162 0.056 Uiso 1 1 calc R U . . .
H23B H 0.814170 0.489653 0.178416 0.056 Uiso 1 1 calc R U . . .
C24 C 0.8429(14) 0.2072(12) 0.1867(4) 0.052(3) Uani 1 1 d . . . . .
H24A H 0.922086 0.264091 0.201065 0.062 Uiso 1 1 calc R U . . .
H24B H 0.869787 0.177045 0.159854 0.062 Uiso 1 1 calc R U . . .
C25 C 0.8138(13) 0.0723(12) 0.2110(3) 0.058(3) Uani 1 1 d . . . . .
H25A H 0.736617 0.015574 0.195621 0.070 Uiso 1 1 calc R U . . .
H25B H 0.898932 0.008693 0.213383 0.070 Uiso 1 1 calc R U . . .
C26 C 0.8966(15) 0.1374(13) 0.2795(3) 0.058(4) Uani 1 1 d . . . . .
H26A H 0.957587 0.208137 0.266628 0.069 Uiso 1 1 calc R U . . .
H26B H 0.951920 0.047146 0.287613 0.069 Uiso 1 1 calc R U . . .
C27 C 0.8385(15) 0.2074(12) 0.3159(3) 0.052(3) Uani 1 1 d . . . . .
H27A H 0.764620 0.143402 0.325581 0.063 Uiso 1 1 calc R U . . .
H27B H 0.914620 0.221238 0.338424 0.063 Uiso 1 1 calc R U . . .
C28 C 0.5604(10) 0.8064(9) 0.5784(3) 0.023(2) Uani 1 1 d . . . . .
C29 C 0.7320(11) 0.7508(9) 0.5405(3) 0.025(2) Uani 1 1 d . . . . .
C30 C 0.7666(11) 0.8872(9) 0.5605(3) 0.029(3) Uani 1 1 d . . . . .
C31 C 0.6656(10) 0.9252(10) 0.5843(3) 0.025(2) Uani 1 1 d . . . . .
C32 C 0.4358(11) 0.7862(9) 0.5940(3) 0.023(2) Uani 1 1 d . . . . .
C33 C 0.3468(11) 0.6618(9) 0.5826(3) 0.024(2) Uani 1 1 d . . . . .
C34 C 0.2139(11) 0.6217(10) 0.5921(3) 0.028(2) Uani 1 1 d . . . . .
C35 C 0.1801(10) 0.4911(10) 0.5706(3) 0.027(2) Uani 1 1 d . . . . .
C36 C 0.2925(11) 0.4513(10) 0.5488(3) 0.027(2) Uani 1 1 d . . . . .
C37 C 0.8140(12) 0.6745(11) 0.5121(3) 0.038(3) Uani 1 1 d . . . . .
H37A H 0.910864 0.660302 0.524653 0.057 Uiso 1 1 calc R U . . .
H37B H 0.814857 0.734322 0.487350 0.057 Uiso 1 1 calc R U . . .
H37C H 0.771175 0.577682 0.505064 0.057 Uiso 1 1 calc R U . . .
C38 C 0.6607(12) 1.0671(11) 0.6089(3) 0.039(3) Uani 1 1 d . . . . .
H38A H 0.755957 1.108421 0.614144 0.059 Uiso 1 1 calc R U . . .
H38B H 0.623838 1.045288 0.634741 0.059 Uiso 1 1 calc R U . . .
H38C H 0.598986 1.139261 0.593541 0.059 Uiso 1 1 calc R U . . .
C39 C 0.3828(10) 0.8956(10) 0.6221(3) 0.023(2) Uani 1 1 d . . . . .
C40 C 0.4074(11) 0.8707(10) 0.6642(3) 0.033(3) Uani 1 1 d . . . . .
H40 H 0.453660 0.782658 0.674234 0.039 Uiso 1 1 calc R U . . .
C41 C 0.3640(13) 0.9753(11) 0.6912(3) 0.040(3) Uani 1 1 d . . . . .
C42 C 0.2969(12) 1.1014(11) 0.6768(3) 0.043(3) Uani 1 1 d . . . . .
C43 C 0.2729(13) 1.1272(11) 0.6356(3) 0.047(3) Uani 1 1 d . . . . .
H43 H 0.224809 1.214581 0.625816 0.057 Uiso 1 1 calc R U . . .
C44 C 0.3187(12) 1.0257(9) 0.6084(3) 0.034(3) Uani 1 1 d . . . . .
H44 H 0.305718 1.046194 0.580104 0.041 Uiso 1 1 calc R U . . .
C45 C 0.1173(10) 0.6968(11) 0.6196(3) 0.035(3) Uani 1 1 d . . . . .
H45A H 0.031872 0.636912 0.620554 0.053 Uiso 1 1 calc R U . . .
H45B H 0.091379 0.795660 0.608973 0.053 Uiso 1 1 calc R U . . .
H45C H 0.166471 0.705958 0.647097 0.053 Uiso 1 1 calc R U . . .
C46 C 0.3100(10) 0.3194(11) 0.5225(3) 0.037(3) Uani 1 1 d . . . . .
H46A H 0.230428 0.251439 0.523959 0.055 Uiso 1 1 calc R U . . .
H46B H 0.398194 0.268321 0.532059 0.055 Uiso 1 1 calc R U . . .
H46C H 0.312943 0.351723 0.494364 0.055 Uiso 1 1 calc R U . . .
C47 C 0.4275(13) 0.8153(11) 0.7490(3) 0.046(3) Uani 1 1 d . . . . .
H47A H 0.523627 0.788235 0.742862 0.056 Uiso 1 1 calc R U . . .
H47B H 0.360297 0.739816 0.736791 0.056 Uiso 1 1 calc R U . . .
C48 C 0.4218(14) 0.8244(15) 0.7944(3) 0.057(3) Uani 1 1 d . . . . .
H48A H 0.465795 0.734907 0.807697 0.069 Uiso 1 1 calc R U . . .
H48B H 0.474989 0.912485 0.805446 0.069 Uiso 1 1 calc R U . . .
C49 C 0.2603(14) 0.8921(14) 0.8419(3) 0.066(4) Uani 1 1 d . . . . .
H49A H 0.338539 0.856153 0.861612 0.079 Uiso 1 1 calc R U . . .
H49B H 0.171086 0.853057 0.850498 0.079 Uiso 1 1 calc R U . . .
C50 C 0.2570(13) 1.0543(14) 0.8432(3) 0.055(3) Uani 1 1 d . . . . .
H50A H 0.254677 1.086840 0.871741 0.066 Uiso 1 1 calc R U . . .
H50B H 0.344421 1.093674 0.833620 0.066 Uiso 1 1 calc R U . . .
C51 C 0.1423(15) 1.2674(14) 0.8194(4) 0.062(4) Uani 1 1 d . . . . .
H51A H 0.232104 1.303538 0.810491 0.075 Uiso 1 1 calc R U . . .
H51B H 0.135083 1.304953 0.847185 0.075 Uiso 1 1 calc R U . . .
C52 C 0.0188(16) 1.3247(16) 0.7906(4) 0.081(4) Uani 1 1 d . . . . .
H52A H -0.069042 1.274688 0.796617 0.097 Uiso 1 1 calc R U . . .
H52B H 0.007354 1.432639 0.794866 0.097 Uiso 1 1 calc R U . . .
C53 C 0.1396(15) 1.3965(13) 0.7331(5) 0.074(5) Uani 1 1 d . . . . .
H53A H 0.225325 1.406386 0.752712 0.089 Uiso 1 1 calc R U . . .
H53B H 0.096937 1.495952 0.728266 0.089 Uiso 1 1 calc R U . . .
C54 C 0.1774(16) 1.3259(15) 0.6919(4) 0.070(4) Uani 1 1 d . . . . .
H54A H 0.091495 1.293995 0.674596 0.084 Uiso 1 1 calc R U . . .
H54B H 0.231089 1.396296 0.676530 0.084 Uiso 1 1 calc R U . . .
B1 B 0.4554(13) 0.9858(12) 0.4634(3) 0.028(3) Uani 1 1 d . . . . .
B2 B 0.5431(12) 0.5549(12) 0.5409(4) 0.029(3) Uani 1 1 d . . . . .

loop_
_atom_site_aniso_label
_atom_site_aniso_U_11
_atom_site_aniso_U_22
_atom_site_aniso_U_33
_atom_site_aniso_U_23
_atom_site_aniso_U_13
_atom_site_aniso_U_12
Br1 0.0326(7) 0.0403(6) 0.0562(8) 0.0068(5) 0.0066(5) -0.0147(5)
Br2 0.0292(6) 0.0381(6) 0.0472(7) 0.0091(5) -0.0003(5) -0.0132(5)
Br3 0.0308(7) 0.0425(6) 0.0494(7) 0.0054(5) 0.0059(5) -0.0136(5)
Br4 0.0291(7) 0.0437(6) 0.0595(8) 0.0148(5) -0.0016(5) -0.0130(5)
F1 0.032(4) 0.043(3) 0.020(3) -0.004(2) 0.009(2) -0.007(2)
F2 0.029(3) 0.024(3) 0.029(3) 0.001(2) 0.001(2) 0.003(2)
F3 0.034(4) 0.028(3) 0.031(3) 0.005(2) 0.007(3) 0.000(3)
F4 0.047(4) 0.038(3) 0.018(3) -0.008(2) 0.004(3) -0.004(2)
O1 0.067(5) 0.040(4) 0.018(4) 0.003(3) 0.007(3) 0.023(4)
O2 0.069(5) 0.050(5) 0.027(4) 0.006(3) -0.001(4) -0.009(4)
O3 0.062(5) 0.048(5) 0.034(4) -0.002(3) 0.005(4) -0.021(4)
O4 0.073(6) 0.046(4) 0.049(5) -0.008(4) 0.002(4) 0.002(4)
O5 0.070(5) 0.035(4) 0.036(4) -0.006(3) 0.008(4) 0.019(4)
O6 0.105(7) 0.047(5) 0.019(4) -0.009(3) -0.002(4) 0.040(4)
O7 0.084(6) 0.095(6) 0.026(4) -0.004(4) 0.006(4) 0.039(5)
O8 0.064(5) 0.065(6) 0.057(5) -0.011(4) -0.001(4) 0.003(4)
O9 0.088(7) 0.081(7) 0.057(6) -0.016(5) 0.001(5) 0.028(5)
O10 0.100(7) 0.047(5) 0.032(5) -0.008(4) 0.005(4) 0.052(5)
N1 0.035(5) 0.022(4) 0.018(4) 0.005(3) 0.005(4) -0.005(4)
N2 0.027(5) 0.023(4) 0.026(4) -0.002(4) 0.005(4) -0.010(4)
N3 0.017(5) 0.026(4) 0.015(4) 0.001(3) 0.006(3) -0.009(4)
N4 0.031(5) 0.021(4) 0.020(4) 0.003(3) 0.004(4) -0.009(4)
C1 0.027(6) 0.029(5) 0.018(5) 0.005(4) 0.001(4) -0.007(4)
C2 0.044(8) 0.025(5) 0.021(6) -0.004(4) -0.004(5) -0.010(5)
C3 0.017(6) 0.031(6) 0.019(5) 0.005(4) 0.000(4) -0.013(4)
C4 0.014(6) 0.044(6) 0.023(6) 0.008(5) -0.006(4) -0.008(4)
C5 0.020(6) 0.029(6) 0.016(5) 0.001(4) -0.008(4) 0.005(4)
C6 0.027(6) 0.027(5) 0.013(5) 0.003(4) 0.001(4) 0.001(4)
C7 0.025(6) 0.028(5) 0.018(5) 0.006(4) -0.003(4) 0.000(5)
C8 0.030(7) 0.032(6) 0.023(6) 0.002(4) 0.005(5) -0.006(4)
C9 0.027(7) 0.031(5) 0.011(5) 0.009(4) 0.000(4) -0.008(5)
C10 0.036(7) 0.042(6) 0.032(6) 0.000(5) 0.002(5) -0.007(5)
C11 0.018(6) 0.034(5) 0.025(6) -0.001(4) 0.009(5) -0.001(4)
C12 0.047(7) 0.022(5) 0.015(6) 0.001(4) -0.001(5) -0.005(4)
C13 0.039(6) 0.013(4) 0.020(6) 0.004(4) 0.007(4) 0.009(4)
C14 0.034(7) 0.028(6) 0.037(7) 0.000(5) -0.004(5) 0.004(5)
C15 0.045(7) 0.023(5) 0.030(6) -0.003(4) 0.008(5) 0.008(5)
C16 0.032(7) 0.040(6) 0.030(7) 0.009(5) 0.003(5) 0.003(5)
C17 0.044(8) 0.022(5) 0.013(5) -0.003(4) 0.002(5) -0.005(4)
C18 0.049(7) 0.020(5) 0.035(6) -0.003(4) -0.001(5) -0.016(5)
C19 0.028(6) 0.037(6) 0.040(7) 0.003(5) 0.007(5) 0.002(5)
C20 0.064(8) 0.042(6) 0.027(7) 0.015(5) 0.003(5) 0.010(6)
C21 0.089(10) 0.032(6) 0.033(7) 0.004(5) -0.002(6) -0.003(6)
C22 0.074(8) 0.050(7) 0.020(6) -0.002(5) 0.009(5) -0.016(6)
C23 0.067(10) 0.041(7) 0.035(7) -0.001(5) 0.021(6) -0.009(6)
C24 0.074(10) 0.038(7) 0.045(8) -0.009(6) 0.014(7) -0.009(6)
C25 0.095(10) 0.050(7) 0.030(6) -0.025(5) 0.003(6) -0.018(6)
C26 0.080(10) 0.058(7) 0.028(6) -0.015(5) -0.023(6) 0.035(6)
C27 0.088(10) 0.045(7) 0.024(6) -0.001(5) 0.004(6) 0.025(7)
C28 0.026(6) 0.024(5) 0.017(5) -0.002(4) 0.001(4) -0.009(4)
C29 0.032(7) 0.022(5) 0.022(6) 0.005(4) 0.009(5) 0.009(4)
C30 0.033(7) 0.022(5) 0.033(6) 0.008(4) 0.008(5) 0.004(4)
C31 0.025(6) 0.031(6) 0.017(5) 0.000(4) -0.001(4) -0.009(4)
C32 0.035(7) 0.024(5) 0.009(5) 0.001(4) -0.003(4) -0.001(4)
C33 0.037(7) 0.017(5) 0.022(6) -0.006(4) 0.016(5) -0.006(4)
C34 0.027(7) 0.026(6) 0.030(6) 0.006(4) 0.006(5) -0.006(4)
C35 0.014(6) 0.031(6) 0.034(6) 0.016(5) -0.006(5) 0.001(4)
C36 0.036(7) 0.022(5) 0.023(6) 0.003(4) 0.002(5) -0.001(5)
C37 0.046(7) 0.037(6) 0.031(6) 0.004(5) 0.007(5) 0.001(5)
C38 0.040(7) 0.041(6) 0.036(7) -0.014(5) 0.004(5) -0.004(5)
C39 0.017(6) 0.033(5) 0.019(6) -0.001(4) 0.005(4) -0.003(4)
C40 0.031(6) 0.032(6) 0.035(7) -0.004(5) -0.001(5) 0.010(4)
C41 0.061(8) 0.044(6) 0.017(6) 0.000(5) 0.014(5) 0.022(5)
C42 0.056(8) 0.043(6) 0.027(7) -0.001(5) -0.009(5) 0.031(6)
C43 0.064(9) 0.049(7) 0.027(7) 0.006(5) 0.000(6) 0.030(6)
C44 0.047(8) 0.027(6) 0.029(6) 0.008(5) 0.005(5) 0.008(5)
C45 0.022(6) 0.049(6) 0.038(7) 0.005(5) 0.014(5) 0.007(5)
C46 0.024(6) 0.039(6) 0.048(7) -0.001(5) 0.003(5) -0.007(5)
C47 0.069(8) 0.043(6) 0.026(7) -0.002(5) 0.000(5) 0.018(6)
C48 0.059(9) 0.096(9) 0.017(6) 0.015(6) 0.004(5) 0.029(7)
C49 0.073(9) 0.082(10) 0.042(8) -0.003(7) 0.003(6) 0.017(7)
C50 0.048(9) 0.078(9) 0.033(7) 0.001(6) -0.017(6) -0.015(7)
C51 0.084(11) 0.063(9) 0.038(8) -0.005(6) -0.005(7) -0.025(7)
C52 0.107(11) 0.091(10) 0.048(9) -0.027(7) 0.018(8) 0.026(9)
C53 0.064(10) 0.043(7) 0.121(13) -0.041(8) 0.040(9) 0.011(7)
C54 0.082(10) 0.072(9) 0.055(9) -0.003(7) -0.001(7) 0.050(8)
B1 0.042(9) 0.036(7) 0.006(6) -0.005(5) 0.003(5) -0.011(6)
B2 0.025(7) 0.029(6) 0.035(8) -0.001(5) 0.012(6) 0.008(5)

loop_
_atom_type_symbol
_atom_type_description
_atom_type_scat_dispersion_real
_atom_type_scat_dispersion_imag
_atom_type_scat_source
C C 0.0034 0.0017 'International Tables Vol C Tables 4.2.6.8 and 6.1.1.4'
H H 0.0000 0.0000 'International Tables Vol C Tables 4.2.6.8 and 6.1.1.4'
B B 0.0014 0.0007 'International Tables Vol C Tables 4.2.6.8 and 6.1.1.4'
Br Br -0.2713 2.4705 'International Tables Vol C Tables 4.2.6.8 and 6.1.1.4'
F F 0.0180 0.0106 'International Tables Vol C Tables 4.2.6.8 and 6.1.1.4'
N N 0.0066 0.0034 'International Tables Vol C Tables 4.2.6.8 and 6.1.1.4'
O O 0.0114 0.0062 'International Tables Vol C Tables 4.2.6.8 and 6.1.1.4'

loop_
_geom_angle_atom_site_label_1
_geom_angle_atom_site_label_2
_geom_angle_atom_site_label_3
_geom_angle
_geom_angle_site_symmetry_1
_geom_angle_site_symmetry_3
_geom_angle_publ_flag
C14 O1 C20 117.9(7) . . ?
C21 O2 C22 112.9(8) . . ?
C23 O3 C24 111.8(8) . . ?
C26 O4 C25 110.1(9) . . ?
C15 O5 C27 118.9(8) . . ?
C41 O6 C47 117.4(7) . . ?
C49 O7 C48 114.3(9) . . ?
C51 O8 C50 112.0(9) . . ?
C53 O9 C52 113.9(10) . . ?
C42 O10 C54 115.8(8) . . ?
C4 N1 C1 109.3(7) . . ?
C4 N1 B1 124.0(8) . . ?
C1 N1 B1 126.6(8) . . ?
C7 N2 C5 109.0(8) . . ?
C7 N2 B1 124.8(8) . . ?
C5 N2 B1 126.2(8) . . ?
C29 N3 C28 109.1(7) . . ?
C29 N3 B2 126.1(8) . . ?
C28 N3 B2 124.5(7) . . ?
C36 N4 C33 109.1(8) . . ?
C36 N4 B2 126.4(8) . . ?
C33 N4 B2 124.3(8) . . ?
N1 C1 C2 109.3(8) . . ?
N1 C1 C6 119.7(8) . . ?
C2 C1 C6 131.0(9) . . ?
C3 C2 C1 104.7(8) . . ?
C3 C2 C10 123.6(9) . . ?
C1 C2 C10 131.7(9) . . ?
C2 C3 C4 110.1(8) . . ?
C2 C3 Br1 126.8(7) . . ?
C4 C3 Br1 123.0(7) . . ?
N1 C4 C3 106.6(8) . . ?
N1 C4 C11 124.0(8) . . ?
C3 C4 C11 129.4(9) . . ?
C6 C5 N2 121.4(9) . . ?
C6 C5 C9 129.8(8) . . ?
N2 C5 C9 108.7(8) . . ?
C5 C6 C1 120.6(8) . . ?
C5 C6 C12 121.9(9) . . ?
C1 C6 C12 117.5(8) . . ?
N2 C7 C8 107.4(8) . . ?
N2 C7 C18 124.3(9) . . ?
C8 C7 C18 128.2(9) . . ?
C9 C8 C7 111.5(8) . . ?
C9 C8 Br2 124.4(7) . . ?
C7 C8 Br2 124.1(7) . . ?
C8 C9 C5 103.3(8) . . ?
C8 C9 C19 128.0(9) . . ?
C5 C9 C19 128.7(8) . . ?
C2 C10 H10A 109.5 . . ?
C2 C10 H10B 109.5 . . ?
H10A C10 H10B 109.5 . . ?
C2 C10 H10C 109.5 . . ?
H10A C10 H10C 109.5 . . ?
H10B C10 H10C 109.5 . . ?
C4 C11 H11A 109.5 . . ?
C4 C11 H11B 109.5 . . ?
H11A C11 H11B 109.5 . . ?
C4 C11 H11C 109.5 . . ?
H11A C11 H11C 109.5 . . ?
H11B C11 H11C 109.5 . . ?
C17 C12 C13 119.8(8) . . ?
C17 C12 C6 119.4(8) . . ?
C13 C12 C6 120.8(8) . . ?
C14 C13 C12 120.9(8) . . ?
C14 C13 H13 119.5 . . ?
C12 C13 H13 119.5 . . ?
C13 C14 O1 126.9(8) . . ?
C13 C14 C15 119.3(9) . . ?
O1 C14 C15 113.7(8) . . ?
O5 C15 C16 124.3(9) . . ?
O5 C15 C14 115.5(9) . . ?
C16 C15 C14 120.2(9) . . ?
C17 C16 C15 117.2(9) . . ?
C17 C16 H16 121.4 . . ?
C15 C16 H16 121.4 . . ?
C12 C17 C16 122.5(9) . . ?
C12 C17 H17 118.7 . . ?
C16 C17 H17 118.7 . . ?
C7 C18 H18A 109.5 . . ?
C7 C18 H18B 109.5 . . ?
H18A C18 H18B 109.5 . . ?
C7 C18 H18C 109.5 . . ?
H18A C18 H18C 109.5 . . ?
H18B C18 H18C 109.5 . . ?
C9 C19 H19A 109.5 . . ?
C9 C19 H19B 109.5 . . ?
H19A C19 H19B 109.5 . . ?
C9 C19 H19C 109.5 . . ?
H19A C19 H19C 109.5 . . ?
H19B C19 H19C 109.5 . . ?
O1 C20 C21 105.8(8) . . ?
O1 C20 H20A 110.6 . . ?
C21 C20 H20A 110.6 . . ?
O1 C20 H20B 110.6 . . ?
C21 C20 H20B 110.6 . . ?
H20A C20 H20B 108.7 . . ?
O2 C21 C20 108.7(9) . . ?
O2 C21 H21A 110.0 . . ?
C20 C21 H21A 110.0 . . ?
O2 C21 H21B 110.0 . . ?
C20 C21 H21B 110.0 . . ?
H21A C21 H21B 108.3 . . ?
O2 C22 C23 115.1(9) . . ?
O2 C22 H22A 108.5 . . ?
C23 C22 H22A 108.5 . . ?
O2 C22 H22B 108.5 . . ?
C23 C22 H22B 108.5 . . ?
H22A C22 H22B 107.5 . . ?
O3 C23 C22 110.1(9) . . ?
O3 C23 H23A 109.6 . . ?
C22 C23 H23A 109.6 . . ?
O3 C23 H23B 109.6 . . ?
C22 C23 H23B 109.6 . . ?
H23A C23 H23B 108.2 . . ?
O3 C24 C25 109.1(10) . . ?
O3 C24 H24A 109.9 . . ?
C25 C24 H24A 109.9 . . ?
O3 C24 H24B 109.9 . . ?
C25 C24 H24B 109.9 . . ?
H24A C24 H24B 108.3 . . ?
O4 C25 C24 115.7(8) . . ?
O4 C25 H25A 108.4 . . ?
C24 C25 H25A 108.4 . . ?
O4 C25 H25B 108.4 . . ?
C24 C25 H25B 108.4 . . ?
H25A C25 H25B 107.4 . . ?
O4 C26 C27 104.2(10) . . ?
O4 C26 H26A 110.9 . . ?
C27 C26 H26A 110.9 . . ?
O4 C26 H26B 110.9 . . ?
C27 C26 H26B 110.9 . . ?
H26A C26 H26B 108.9 . . ?
O5 C27 C26 106.5(9) . . ?
O5 C27 H27A 110.4 . . ?
C26 C27 H27A 110.4 . . ?
O5 C27 H27B 110.4 . . ?
C26 C27 H27B 110.4 . . ?
H27A C27 H27B 108.6 . . ?
C32 C28 N3 121.6(8) . . ?
C32 C28 C31 131.3(8) . . ?
N3 C28 C31 107.0(8) . . ?
N3 C29 C30 108.6(8) . . ?
N3 C29 C37 124.8(8) . . ?
C30 C29 C37 126.6(9) . . ?
C31 C30 C29 110.3(9) . . ?
C31 C30 Br3 125.3(7) . . ?
C29 C30 Br3 124.4(8) . . ?
C30 C31 C28 104.9(8) . . ?
C30 C31 C38 126.1(9) . . ?
C28 C31 C38 128.8(9) . . ?
C28 C32 C33 121.4(8) . . ?
C28 C32 C39 121.5(8) . . ?
C33 C32 C39 117.0(9) . . ?
C34 C33 N4 108.6(8) . . ?
C34 C33 C32 132.4(8) . . ?
N4 C33 C32 119.0(8) . . ?
C33 C34 C35 105.7(8) . . ?
C33 C34 C45 130.3(9) . . ?
C35 C34 C45 123.9(9) . . ?
C34 C35 C36 109.3(8) . . ?
C34 C35 Br4 126.4(7) . . ?
C36 C35 Br4 124.3(8) . . ?
N4 C36 C35 107.1(8) . . ?
N4 C36 C46 122.8(9) . . ?
C35 C36 C46 130.1(9) . . ?
C29 C37 H37A 109.5 . . ?
C29 C37 H37B 109.5 . . ?
H37A C37 H37B 109.5 . . ?
C29 C37 H37C 109.5 . . ?
H37A C37 H37C 109.5 . . ?
H37B C37 H37C 109.5 . . ?
C31 C38 H38A 109.5 . . ?
C31 C38 H38B 109.5 . . ?
H38A C38 H38B 109.5 . . ?
C31 C38 H38C 109.5 . . ?
H38A C38 H38C 109.5 . . ?
H38B C38 H38C 109.5 . . ?
C44 C39 C40 118.8(9) . . ?
C44 C39 C32 122.0(9) . . ?
C40 C39 C32 119.0(8) . . ?
C41 C40 C39 119.9(9) . . ?
C41 C40 H40 120.0 . . ?
C39 C40 H40 120.0 . . ?
C42 C41 O6 116.9(8) . . ?
C42 C41 C40 120.1(10) . . ?
O6 C41 C40 122.9(9) . . ?
C41 C42 C43 120.5(9) . . ?
C41 C42 O10 115.0(9) . . ?
C43 C42 O10 124.5(9) . . ?
C42 C43 C44 120.1(9) . . ?
C42 C43 H43 120.0 . . ?
C44 C43 H43 120.0 . . ?
C39 C44 C43 120.6(10) . . ?
C39 C44 H44 119.7 . . ?
C43 C44 H44 119.7 . . ?
C34 C45 H45A 109.5 . . ?
C34 C45 H45B 109.5 . . ?
H45A C45 H45B 109.5 . . ?
C34 C45 H45C 109.5 . . ?
H45A C45 H45C 109.5 . . ?
H45B C45 H45C 109.5 . . ?
C36 C46 H46A 109.5 . . ?
C36 C46 H46B 109.5 . . ?
H46A C46 H46B 109.5 . . ?
C36 C46 H46C 109.5 . . ?
H46A C46 H46C 109.5 . . ?
H46B C46 H46C 109.5 . . ?
O6 C47 C48 106.1(8) . . ?
O6 C47 H47A 110.5 . . ?
C48 C47 H47A 110.5 . . ?
O6 C47 H47B 110.5 . . ?
C48 C47 H47B 110.5 . . ?
H47A C47 H47B 108.7 . . ?
O7 C48 C47 109.4(10) . . ?
O7 C48 H48A 109.8 . . ?
C47 C48 H48A 109.8 . . ?
O7 C48 H48B 109.8 . . ?
C47 C48 H48B 109.8 . . ?
H48A C48 H48B 108.2 . . ?
O7 C49 C50 113.1(10) . . ?
O7 C49 H49A 109.0 . . ?
C50 C49 H49A 109.0 . . ?
O7 C49 H49B 109.0 . . ?
C50 C49 H49B 109.0 . . ?
H49A C49 H49B 107.8 . . ?
O8 C50 C49 112.5(10) . . ?
O8 C50 H50A 109.1 . . ?
C49 C50 H50A 109.1 . . ?
O8 C50 H50B 109.1 . . ?
C49 C50 H50B 109.1 . . ?
H50A C50 H50B 107.8 . . ?
O8 C51 C52 109.5(11) . . ?
O8 C51 H51A 109.8 . . ?
C52 C51 H51A 109.8 . . ?
O8 C51 H51B 109.8 . . ?
C52 C51 H51B 109.8 . . ?
H51A C51 H51B 108.2 . . ?
O9 C52 C51 110.8(10) . . ?
O9 C52 H52A 109.5 . . ?
C51 C52 H52A 109.5 . . ?
O9 C52 H52B 109.5 . . ?
C51 C52 H52B 109.5 . . ?
H52A C52 H52B 108.1 . . ?
O9 C53 C54 105.8(10) . . ?
O9 C53 H53A 110.6 . . ?
C54 C53 H53A 110.6 . . ?
O9 C53 H53B 110.6 . . ?
C54 C53 H53B 110.6 . . ?
H53A C53 H53B 108.7 . . ?
O10 C54 C53 101.9(10) . . ?
O10 C54 H54A 111.4 . . ?
C53 C54 H54A 111.4 . . ?
O10 C54 H54B 111.4 . . ?
C53 C54 H54B 111.4 . . ?
H54A C54 H54B 109.3 . . ?
F1 B1 F2 111.4(8) . . ?
F1 B1 N2 110.5(9) . . ?
F2 B1 N2 110.1(8) . . ?
F1 B1 N1 111.0(8) . . ?
F2 B1 N1 108.9(9) . . ?
N2 B1 N1 104.6(8) . . ?
F3 B2 F4 108.9(8) . . ?
F3 B2 N3 113.2(9) . . ?
F4 B2 N3 109.7(8) . . ?
F3 B2 N4 110.0(8) . . ?
F4 B2 N4 107.2(8) . . ?
N3 B2 N4 107.7(7) . . ?

loop_
_geom_bond_atom_site_label_1
_geom_bond_atom_site_label_2
_geom_bond_distance
_geom_bond_site_symmetry_2
_geom_bond_publ_flag
Br1 C3 1.868(9) . ?
Br2 C8 1.880(10) . ?
Br3 C30 1.872(10) . ?
Br4 C35 1.881(10) . ?
F1 B1 1.360(11) . ?
F2 B1 1.390(13) . ?
F3 B2 1.354(12) . ?
F4 B2 1.435(13) . ?
O1 C14 1.372(11) . ?
O1 C20 1.392(11) . ?
O2 C21 1.386(12) . ?
O2 C22 1.435(11) . ?
O3 C23 1.389(12) . ?
O3 C24 1.471(14) . ?
O4 C26 1.428(14) . ?
O4 C25 1.491(12) . ?
O5 C15 1.359(11) . ?
O5 C27 1.419(12) . ?
O6 C41 1.391(12) . ?
O6 C47 1.440(12) . ?
O7 C49 1.425(12) . ?
O7 C48 1.427(14) . ?
O8 C51 1.390(13) . ?
O8 C50 1.391(14) . ?
O9 C53 1.424(15) . ?
O9 C52 1.457(13) . ?
O10 C42 1.379(12) . ?
O10 C54 1.454(13) . ?
N1 C4 1.364(12) . ?
N1 C1 1.386(11) . ?
N1 B1 1.576(13) . ?
N2 C7 1.356(12) . ?
N2 C5 1.403(11) . ?
N2 B1 1.548(15) . ?
N3 C29 1.321(11) . ?
N3 C28 1.406(11) . ?
N3 B2 1.507(14) . ?
N4 C36 1.345(12) . ?
N4 C33 1.396(11) . ?
N4 B2 1.571(14) . ?
C1 C2 1.405(13) . ?
C1 C6 1.427(13) . ?
C2 C3 1.403(14) . ?
C2 C10 1.463(13) . ?
C3 C4 1.406(13) . ?
C4 C11 1.489(13) . ?
C5 C6 1.371(13) . ?
C5 C9 1.457(13) . ?
C6 C12 1.491(13) . ?
C7 C8 1.408(13) . ?
C7 C18 1.464(13) . ?
C8 C9 1.391(13) . ?
C9 C19 1.482(13) . ?
C10 H10A 0.9800 . ?
C10 H10B 0.9800 . ?
C10 H10C 0.9800 . ?
C11 H11A 0.9800 . ?
C11 H11B 0.9800 . ?
C11 H11C 0.9800 . ?
C12 C17 1.360(13) . ?
C12 C13 1.372(13) . ?
C13 C14 1.362(13) . ?
C13 H13 0.9500 . ?
C14 C15 1.417(14) . ?
C15 C16 1.401(13) . ?
C16 C17 1.389(13) . ?
C16 H16 0.9500 . ?
C17 H17 0.9500 . ?
C18 H18A 0.9800 . ?
C18 H18B 0.9800 . ?
C18 H18C 0.9800 . ?
C19 H19A 0.9800 . ?
C19 H19B 0.9800 . ?
C19 H19C 0.9800 . ?
C20 C21 1.513(14) . ?
C20 H20A 0.9900 . ?
C20 H20B 0.9900 . ?
C21 H21A 0.9900 . ?
C21 H21B 0.9900 . ?
C22 C23 1.494(16) . ?
C22 H22A 0.9900 . ?
C22 H22B 0.9900 . ?
C23 H23A 0.9900 . ?
C23 H23B 0.9900 . ?
C24 C25 1.498(15) . ?
C24 H24A 0.9900 . ?
C24 H24B 0.9900 . ?
C25 H25A 0.9900 . ?
C25 H25B 0.9900 . ?
C26 C27 1.516(16) . ?
C26 H26A 0.9900 . ?
C26 H26B 0.9900 . ?
C27 H27A 0.9900 . ?
C27 H27B 0.9900 . ?
C28 C32 1.359(13) . ?
C28 C31 1.465(13) . ?
C29 C30 1.418(13) . ?
C29 C37 1.459(13) . ?
C30 C31 1.352(13) . ?
C31 C38 1.518(13) . ?
C32 C33 1.431(13) . ?
C32 C39 1.480(13) . ?
C33 C34 1.386(13) . ?
C34 C35 1.393(13) . ?
C34 C45 1.523(13) . ?
C35 C36 1.402(13) . ?
C36 C46 1.492(13) . ?
C37 H37A 0.9800 . ?
C37 H37B 0.9800 . ?
C37 H37C 0.9800 . ?
C38 H38A 0.9800 . ?
C38 H38B 0.9800 . ?
C38 H38C 0.9800 . ?
C39 C44 1.376(13) . ?
C39 C40 1.405(14) . ?
C40 C41 1.391(13) . ?
C40 H40 0.9500 . ?
C41 C42 1.364(14) . ?
C42 C43 1.377(15) . ?
C43 C44 1.386(13) . ?
C43 H43 0.9500 . ?
C44 H44 0.9500 . ?
C45 H45A 0.9800 . ?
C45 H45B 0.9800 . ?
C45 H45C 0.9800 . ?
C46 H46A 0.9800 . ?
C46 H46B 0.9800 . ?
C46 H46C 0.9800 . ?
C47 C48 1.512(15) . ?
C47 H47A 0.9900 . ?
C47 H47B 0.9900 . ?
C48 H48A 0.9900 . ?
C48 H48B 0.9900 . ?
C49 C50 1.461(16) . ?
C49 H49A 0.9900 . ?
C49 H49B 0.9900 . ?
C50 H50A 0.9900 . ?
C50 H50B 0.9900 . ?
C51 C52 1.523(18) . ?
C51 H51A 0.9900 . ?
C51 H51B 0.9900 . ?
C52 H52A 0.9900 . ?
C52 H52B 0.9900 . ?
C53 C54 1.581(18) . ?
C53 H53A 0.9900 . ?
C53 H53B 0.9900 . ?
C54 H54A 0.9900 . ?
C54 H54B 0.9900 . ?

loop_
_geom_hbond_atom_site_label_D
_geom_hbond_atom_site_label_H
_geom_hbond_atom_site_label_A
_geom_hbond_distance_DH
_geom_hbond_distance_HA
_geom_hbond_distance_DA
_geom_hbond_angle_DHA
_geom_hbond_site_symmetry_A
_geom_hbond_publ_flag
C11 H11B Br2 0.98 3.10 3.631(9) 115.3 1_455 yes
C11 H11B F1 0.98 2.55 3.022(11) 109.4 . yes
C16 H16 Br2 0.95 2.93 3.795(10) 151.3 1_545 yes
C18 H18A Br2 0.98 2.88 3.393(10) 113.6 . yes
C18 H18B F1 0.98 2.48 3.011(11) 113.8 . yes
C26 H26B O8 0.99 2.46 3.405(14) 160.6 2_664 yes
C37 H37A Br4 0.98 3.04 3.679(11) 123.7 1_655 yes
C37 H37C F4 0.98 2.38 3.024(13) 123.0 . yes
C40 H40 O3 0.95 2.59 3.310(12) 132.7 2_565 yes
C43 H43 Br4 0.95 2.98 3.854(11) 153.8 1_565 yes
C46 H46A Br4 0.98 2.96 3.446(10) 111.7 . yes
C46 H46C Br1 0.98 3.10 3.732(11) 123.5 . yes
C47 H47A O4 0.99 2.57 3.378(15) 138.2 2_565 yes

loop_
_geom_torsion_atom_site_label_1
_geom_torsion_atom_site_label_2
_geom_torsion_atom_site_label_3
_geom_torsion_atom_site_label_4
_geom_torsion
_geom_torsion_site_symmetry_1
_geom_torsion_site_symmetry_2
_geom_torsion_site_symmetry_3
_geom_torsion_site_symmetry_4
_geom_torsion_publ_flag
C4 N1 C1 C2 1.0(10) . . . . ?
B1 N1 C1 C2 -174.9(9) . . . . ?
C4 N1 C1 C6 -177.7(8) . . . . ?
B1 N1 C1 C6 6.4(14) . . . . ?
N1 C1 C2 C3 0.3(10) . . . . ?
C6 C1 C2 C3 178.8(10) . . . . ?
N1 C1 C2 C10 -179.6(10) . . . . ?
C6 C1 C2 C10 -1.1(18) . . . . ?
C1 C2 C3 C4 -1.5(11) . . . . ?
C10 C2 C3 C4 178.4(9) . . . . ?
C1 C2 C3 Br1 -178.6(7) . . . . ?
C10 C2 C3 Br1 1.3(15) . . . . ?
C1 N1 C4 C3 -1.9(10) . . . . ?
B1 N1 C4 C3 174.2(8) . . . . ?
C1 N1 C4 C11 177.0(9) . . . . ?
B1 N1 C4 C11 -6.9(14) . . . . ?
C2 C3 C4 N1 2.1(11) . . . . ?
Br1 C3 C4 N1 179.3(6) . . . . ?
C2 C3 C4 C11 -176.7(9) . . . . ?
Br1 C3 C4 C11 0.6(15) . . . . ?
C7 N2 C5 C6 175.3(8) . . . . ?
B1 N2 C5 C6 -5.8(14) . . . . ?
C7 N2 C5 C9 -1.6(10) . . . . ?
B1 N2 C5 C9 177.4(8) . . . . ?
N2 C5 C6 C1 -0.5(13) . . . . ?
C9 C5 C6 C1 175.6(9) . . . . ?
N2 C5 C6 C12 179.6(8) . . . . ?
C9 C5 C6 C12 -4.3(15) . . . . ?
N1 C1 C6 C5 0.2(13) . . . . ?
C2 C1 C6 C5 -178.2(9) . . . . ?
N1 C1 C6 C12 -179.9(8) . . . . ?
C2 C1 C6 C12 1.7(15) . . . . ?
C5 N2 C7 C8 1.3(10) . . . . ?
B1 N2 C7 C8 -177.7(8) . . . . ?
C5 N2 C7 C18 178.3(9) . . . . ?
B1 N2 C7 C18 -0.7(15) . . . . ?
N2 C7 C8 C9 -0.5(11) . . . . ?
C18 C7 C8 C9 -177.3(9) . . . . ?
N2 C7 C8 Br2 -178.3(7) . . . . ?
C18 C7 C8 Br2 4.9(14) . . . . ?
C7 C8 C9 C5 -0.4(10) . . . . ?
Br2 C8 C9 C5 177.3(7) . . . . ?
C7 C8 C9 C19 -179.3(9) . . . . ?
Br2 C8 C9 C19 -1.6(14) . . . . ?
C6 C5 C9 C8 -175.3(9) . . . . ?
N2 C5 C9 C8 1.2(10) . . . . ?
C6 C5 C9 C19 3.6(16) . . . . ?
N2 C5 C9 C19 -179.9(9) . . . . ?
C5 C6 C12 C17 100.9(11) . . . . ?
C1 C6 C12 C17 -79.0(13) . . . . ?
C5 C6 C12 C13 -76.4(13) . . . . ?
C1 C6 C12 C13 103.7(11) . . . . ?
C17 C12 C13 C14 -0.5(16) . . . . ?
C6 C12 C13 C14 176.9(9) . . . . ?
C12 C13 C14 O1 -179.7(10) . . . . ?
C12 C13 C14 C15 0.4(15) . . . . ?
C20 O1 C14 C13 -3.8(15) . . . . ?
C20 O1 C14 C15 176.0(9) . . . . ?
C27 O5 C15 C16 3.8(16) . . . . ?
C27 O5 C15 C14 -177.3(10) . . . . ?
C13 C14 C15 O5 -178.9(9) . . . . ?
O1 C14 C15 O5 1.3(13) . . . . ?
C13 C14 C15 C16 0.1(15) . . . . ?
O1 C14 C15 C16 -179.8(9) . . . . ?
O5 C15 C16 C17 178.3(10) . . . . ?
C14 C15 C16 C17 -0.5(15) . . . . ?
C13 C12 C17 C16 0.0(16) . . . . ?
C6 C12 C17 C16 -177.4(10) . . . . ?
C15 C16 C17 C12 0.5(16) . . . . ?
C14 O1 C20 C21 177.7(9) . . . . ?
C22 O2 C21 C20 -160.7(9) . . . . ?
O1 C20 C21 O2 64.1(11) . . . . ?
C21 O2 C22 C23 81.3(11) . . . . ?
C24 O3 C23 C22 179.1(8) . . . . ?
O2 C22 C23 O3 64.7(12) . . . . ?
C23 O3 C24 C25 175.1(8) . . . . ?
C26 O4 C25 C24 -77.3(12) . . . . ?
O3 C24 C25 O4 -60.4(13) . . . . ?
C25 O4 C26 C27 163.6(9) . . . . ?
C15 O5 C27 C26 -175.7(10) . . . . ?
O4 C26 C27 O5 -69.6(12) . . . . ?
C29 N3 C28 C32 178.9(9) . . . . ?
B2 N3 C28 C32 -6.8(14) . . . . ?
C29 N3 C28 C31 -1.5(10) . . . . ?
B2 N3 C28 C31 172.8(8) . . . . ?
C28 N3 C29 C30 1.0(10) . . . . ?
B2 N3 C29 C30 -173.2(9) . . . . ?
C28 N3 C29 C37 -178.4(9) . . . . ?
B2 N3 C29 C37 7.5(15) . . . . ?
N3 C29 C30 C31 0.0(12) . . . . ?
C37 C29 C30 C31 179.3(9) . . . . ?
N3 C29 C30 Br3 -179.7(7) . . . . ?
C37 C29 C30 Br3 -0.4(15) . . . . ?
C29 C30 C31 C28 -0.9(11) . . . . ?
Br3 C30 C31 C28 178.8(7) . . . . ?
C29 C30 C31 C38 -176.7(9) . . . . ?
Br3 C30 C31 C38 3.0(15) . . . . ?
C32 C28 C31 C30 -179.1(11) . . . . ?
N3 C28 C31 C30 1.5(10) . . . . ?
C32 C28 C31 C38 -3.4(17) . . . . ?
N3 C28 C31 C38 177.1(9) . . . . ?
N3 C28 C32 C33 -2.7(14) . . . . ?
C31 C28 C32 C33 177.9(9) . . . . ?
N3 C28 C32 C39 -179.8(8) . . . . ?
C31 C28 C32 C39 0.8(16) . . . . ?
C36 N4 C33 C34 0.1(11) . . . . ?
B2 N4 C33 C34 -175.1(9) . . . . ?
C36 N4 C33 C32 -178.6(8) . . . . ?
B2 N4 C33 C32 6.2(13) . . . . ?
C28 C32 C33 C34 -175.6(11) . . . . ?
C39 C32 C33 C34 1.6(16) . . . . ?
C28 C32 C33 N4 2.8(14) . . . . ?
C39 C32 C33 N4 180.0(8) . . . . ?
N4 C33 C34 C35 -0.6(11) . . . . ?
C32 C33 C34 C35 177.9(10) . . . . ?
N4 C33 C34 C45 179.4(9) . . . . ?
C32 C33 C34 C45 -2.1(19) . . . . ?
C33 C34 C35 C36 0.8(11) . . . . ?
C45 C34 C35 C36 -179.1(9) . . . . ?
C33 C34 C35 Br4 -179.9(7) . . . . ?
C45 C34 C35 Br4 0.1(14) . . . . ?
C33 N4 C36 C35 0.4(10) . . . . ?
B2 N4 C36 C35 175.5(9) . . . . ?
C33 N4 C36 C46 -178.2(9) . . . . ?
B2 N4 C36 C46 -3.1(14) . . . . ?
C34 C35 C36 N4 -0.8(11) . . . . ?
Br4 C35 C36 N4 180.0(7) . . . . ?
C34 C35 C36 C46 177.7(10) . . . . ?
Br4 C35 C36 C46 -1.5(15) . . . . ?
C28 C32 C39 C44 78.8(13) . . . . ?
C33 C32 C39 C44 -98.3(11) . . . . ?
C28 C32 C39 C40 -96.7(11) . . . . ?
C33 C32 C39 C40 86.1(12) . . . . ?
C44 C39 C40 C41 1.5(16) . . . . ?
C32 C39 C40 C41 177.2(10) . . . . ?
C47 O6 C41 C42 165.0(11) . . . . ?
C47 O6 C41 C40 -17.2(16) . . . . ?
C39 C40 C41 C42 0.4(17) . . . . ?
C39 C40 C41 O6 -177.5(9) . . . . ?
O6 C41 C42 C43 177.3(11) . . . . ?
C40 C41 C42 C43 -0.7(19) . . . . ?
O6 C41 C42 O10 0.3(16) . . . . ?
C40 C41 C42 O10 -177.7(10) . . . . ?
C54 O10 C42 C41 -172.9(12) . . . . ?
C54 O10 C42 C43 10.2(18) . . . . ?
C41 C42 C43 C44 -0.9(19) . . . . ?
O10 C42 C43 C44 175.7(11) . . . . ?
C40 C39 C44 C43 -3.2(16) . . . . ?
C32 C39 C44 C43 -178.7(10) . . . . ?
C42 C43 C44 C39 2.9(18) . . . . ?
C41 O6 C47 C48 -169.5(10) . . . . ?
C49 O7 C48 C47 -160.5(9) . . . . ?
O6 C47 C48 O7 71.2(12) . . . . ?
C48 O7 C49 C50 85.6(12) . . . . ?
C51 O8 C50 C49 -177.1(9) . . . . ?
O7 C49 C50 O8 64.8(13) . . . . ?
C50 O8 C51 C52 176.1(10) . . . . ?
C53 O9 C52 C51 -76.3(14) . . . . ?
O8 C51 C52 O9 -71.2(14) . . . . ?
C52 O9 C53 C54 166.6(10) . . . . ?
C42 O10 C54 C53 171.0(11) . . . . ?
O9 C53 C54 O10 -71.8(13) . . . . ?
C7 N2 B1 F1 -51.6(12) . . . . ?
C5 N2 B1 F1 129.6(9) . . . . ?
C7 N2 B1 F2 72.0(11) . . . . ?
C5 N2 B1 F2 -106.8(10) . . . . ?
C7 N2 B1 N1 -171.1(8) . . . . ?
C5 N2 B1 N1 10.1(12) . . . . ?
C4 N1 B1 F1 54.9(13) . . . . ?
C1 N1 B1 F1 -129.7(9) . . . . ?
C4 N1 B1 F2 -68.1(11) . . . . ?
C1 N1 B1 F2 107.3(10) . . . . ?
C4 N1 B1 N2 174.2(8) . . . . ?
C1 N1 B1 N2 -10.5(12) . . . . ?
C29 N3 B2 F3 65.0(12) . . . . ?
C28 N3 B2 F3 -108.4(10) . . . . ?
C29 N3 B2 F4 -56.9(12) . . . . ?
C28 N3 B2 F4 129.8(9) . . . . ?
C29 N3 B2 N4 -173.2(8) . . . . ?
C28 N3 B2 N4 13.4(13) . . . . ?
C36 N4 B2 F3 -63.8(12) . . . . ?
C33 N4 B2 F3 110.5(10) . . . . ?
C36 N4 B2 F4 54.4(12) . . . . ?
C33 N4 B2 F4 -131.2(8) . . . . ?
C36 N4 B2 N3 172.4(8) . . . . ?
C33 N4 B2 N3 -13.2(12) . . . . ?
